data_4323603
loop_
_publ_author_name
'Hitoshi Miyasaka'
'Shingo Okamura'
'Toshio Nakashima'
'Naohide Matsumoto'

_publ_section_title
;
 Copper(II) Complexes of
 N,N'-Bis((2-substituted-imidazol-4-yl)methylene)-3,3'-diaminodi-
 propylamine (2-Substituent = H, Me): \D and \L Enantiomorphs of the
 Protonated Complex and Helical Structure of the Deprotonated Complex
 Formed by Hydrogen Bonds
;
_journal_name_full 'Inorganic Chemistry'
_journal_page_first 4329
_journal_page_last 4335
_journal_paper_doi 10.1021/ic970425v
_journal_volume 36
_journal_year 1997
_chemical_formula_sum 'C14 H20 Cl Cu N7 O4'
_chemical_formula_weight 449.36
_space_group_IT_number 61
_symmetry_cell_setting orthorhombic
_symmetry_Int_Tables_number 61
_symmetry_space_group_name_Hall '-P 2ac 2ab'
_symmetry_space_group_name_H-M 'P b c a'
_audit_creation_date 'Sun Mar 16 21:57:45 1997'
_audit_creation_method 'from TEXRAY.INF file'
_cell_angle_alpha 90
_cell_angle_beta 90
_cell_angle_gamma 90
_cell_formula_units_Z 8.00
_cell_length_a 13.211(3)
_cell_length_b 25.387(3)
_cell_length_c 10.939(3)
_cell_measurement_reflns_used 25
_cell_measurement_temperature 20.0
_cell_measurement_theta_max 29.79
_cell_measurement_theta_min 28.21
_cell_volume 3668.8(14)
_computing_cell_refinement 'MSC/AFC Diffractometer Control'
_computing_data_collection 'MSC/AFC Diffractometer Control'
_computing_data_reduction 'teXsan: PROCESS (MSC)'
_computing_publication_material 'teXsan: FINISH (MSC)'
_computing_structure_refinement 'teXsan: LS (MSC)'
_computing_structure_solution SHELXS86
_diffrn_ambient_temperature 20.0
_diffrn_measurement_device AFC7R
_diffrn_measurement_method 'omega/2-theta scans'
_diffrn_radiation_monochromator graphite
_diffrn_radiation_source 'X-ray tube'
_diffrn_radiation_type MoKalpha
_diffrn_radiation_wavelength 0.7107
_diffrn_reflns_av_R_equivalents 0.00
_diffrn_reflns_limit_h_max 15
_diffrn_reflns_limit_h_min 0
_diffrn_reflns_limit_k_max 17
_diffrn_reflns_limit_k_min 0
_diffrn_reflns_limit_l_max 0
_diffrn_reflns_limit_l_min 0
_diffrn_reflns_theta_max 25.0205
_diffrn_standards_decay_% -0.94
_diffrn_standards_interval_count 150
_diffrn_standards_number 3
_exptl_absorpt_coefficient_mu 1.3733
_exptl_absorpt_correction_T_max 1.000
_exptl_absorpt_correction_T_min 0.746
_exptl_absorpt_correction_type empirical
_exptl_crystal_colour blue
_exptl_crystal_density_diffrn 1.627
_exptl_crystal_description prismatic
_exptl_crystal_size_max 0.200
_exptl_crystal_size_mid 0.200
_exptl_crystal_size_min 0.100
_refine_diff_density_max 0.96680
_refine_diff_density_min -0.90510
_refine_ls_extinction_coef 0.25766
_refine_ls_extinction_method Zachariasen_type_2_Gaussian_isotropic
_refine_ls_goodness_of_fit_obs 3.300
_refine_ls_matrix_type full
_refine_ls_number_parameters 245
_refine_ls_number_reflns 2442
_refine_ls_number_restraints 0
_refine_ls_R_factor_obs 0.0490
_refine_ls_shift/esd_max 0.4780
_refine_ls_structure_factor_coef F
_refine_ls_weighting_scheme sigma
_refine_ls_wR_factor_obs 0.0380
_reflns_number_observed 2442
_reflns_number_total 3658
_cod_data_source_file ic970425v_3.cif
_cod_data_source_block '[Cu(HL1)]ClO4(1'a)'
_cod_original_cell_volume 3668(1)
_cod_original_sg_symbol_H-M 'P b c a '
_cod_original_formula_sum C14H20N7O4ClCu
_cod_database_code 4323603

loop_
_symmetry_equiv_pos_as_xyz
'   +x,   +y,   +z'
'1/2+x,1/2-y,   -z'
'   -x,1/2+y,1/2-z'
'1/2-x,   -y,1/2+z'
'   -x,   -y,   -z'
'1/2-x,1/2+y,   +z'
'   +x,1/2-y,1/2+z'
'1/2+x,   +y,1/2-z'

loop_
_atom_site_aniso_label
_atom_site_aniso_U_11
_atom_site_aniso_U_22
_atom_site_aniso_U_33
_atom_site_aniso_U_12
_atom_site_aniso_U_13
_atom_site_aniso_U_23
Cu 0.0398(4) 0.0281(3) 0.0343(3) 0.0021(3) -0.0034(3) -0.0012(3)
Cl 0.0427(8) 0.0404(8) 0.0476(8) 0.0016(7) 0.0013(7) 0.0006(7)
O1 0.086(4) 0.067(3) 0.134(5) 0.037(3) 0.054(3) 0.014(3)
O2 0.071(3) 0.050(3) 0.085(3) 0.005(2) 0.000(3) 0.019(2)
O3 0.057(3) 0.051(3) 0.097(4) -0.019(2) -0.003(3) -0.002(3)
O4 0.093(4) 0.119(4) 0.054(3) -0.035(3) -0.019(3) 0.003(3)
N1 0.032(2) 0.032(2) 0.040(3) 0.000(2) -0.002(2) 0.002(2)
N2 0.041(3) 0.050(3) 0.048(3) -0.001(2) 0.009(2) 0.012(2)
N3 0.035(2) 0.029(2) 0.040(2) -0.005(2) 0.002(2) 0.000(2)
N4 0.064(3) 0.036(3) 0.051(3) 0.004(2) -0.014(3) 0.005(2)
N5 0.038(3) 0.036(3) 0.037(3) 0.001(2) -0.008(2) -0.002(2)
N6 0.048(3) 0.051(3) 0.060(3) 0.013(3) -0.008(3) 0.013(3)
N7 0.034(3) 0.032(2) 0.040(2) 0.002(2) -0.004(2) 0.003(2)
C1 0.034(3) 0.035(3) 0.055(4) -0.002(3) -0.007(3) 0.010(3)
C2 0.057(4) 0.039(3) 0.042(3) -0.002(3) 0.007(3) 0.003(3)
C3 0.039(3) 0.027(3) 0.039(3) 0.001(2) 0.006(3) 0.000(2)
C4 0.042(3) 0.031(3) 0.042(3) -0.004(3) -0.003(3) -0.007(2)
C5 0.037(3) 0.047(3) 0.056(4) -0.006(3) 0.004(3) 0.001(3)
C6 0.064(5) 0.054(4) 0.083(5) -0.025(4) 0.005(4) 0.020(4)
C7 0.067(5) 0.070(5) 0.057(4) 0.002(4) 0.016(4) 0.030(4)
C8 0.120(6) 0.051(4) 0.069(5) -0.002(5) -0.047(5) 0.012(4)
C9 0.41(2) 0.059(6) 0.158(9) 0.009(9) -0.21(1) 0.007(6)
C10 0.067(4) 0.042(4) 0.054(4) -0.002(3) -0.030(3) -0.002(3)
C11 0.044(3) 0.032(3) 0.045(3) -0.004(3) -0.007(3) -0.005(3)
C12 0.039(3) 0.028(3) 0.047(3) 0.003(3) 0.000(3) -0.002(3)
C13 0.050(4) 0.033(3) 0.067(4) 0.011(3) -0.004(3) 0.004(3)
C14 0.038(3) 0.048(4) 0.049(3) 0.000(3) -0.008(3) 0.009(3)

loop_
_atom_site_label
_atom_site_fract_x
_atom_site_fract_y
_atom_site_fract_z
_atom_site_U_iso_or_equiv
_atom_site_thermal_displace_type
_atom_site_calc_flag
_atom_site_calc_attached_atom
Cu 0.24936(5) 0.34925(2) 0.19239(5) 0.0340 Uij ? ?
Cl 0.1039(1) 0.54194(5) 0.2172(1) 0.0436 Uij ? ?
O1 0.0312(3) 0.5727(2) 0.2758(5) 0.0957 Uij ? ?
O2 0.1201(3) 0.4946(1) 0.2868(4) 0.0687 Uij ? ?
O3 0.1962(3) 0.5709(1) 0.2073(4) 0.0683 Uij ? ?
O4 0.0716(3) 0.5278(2) 0.0986(4) 0.0888 Uij ? ?
N1 0.1343(3) 0.3475(2) 0.3477(4) 0.0344 Uij ? ?
N2 0.0451(3) 0.3398(2) 0.5168(4) 0.0463 Uij ? ?
N3 0.3109(3) 0.3999(2) 0.3082(4) 0.0348 Uij ? ?
N4 0.2194(4) 0.4130(2) 0.0875(4) 0.0506 Uij ? ?
N5 0.2032(3) 0.2976(2) 0.0661(4) 0.0370 Uij ? ?
N6 0.4168(3) 0.2176(2) 0.3228(4) 0.0529 Uij ? ?
N7 0.3300(3) 0.2868(1) 0.2509(4) 0.0352 Uij ? ?
C1 0.0566(4) 0.3246(2) 0.3995(5) 0.0411 Uij ? ?
C2 0.1207(4) 0.3753(2) 0.5413(5) 0.0459 Uij ? ?
C3 0.1752(4) 0.3795(2) 0.4372(5) 0.0346 Uij ? ?
C4 0.2665(4) 0.4086(2) 0.4091(5) 0.0385 Uij ? ?
C5 0.3981(4) 0.4317(2) 0.2694(5) 0.0468 Uij ? ?
C6 0.3684(5) 0.4650(2) 0.1607(6) 0.0671 Uij ? ?
C7 0.3146(5) 0.4396(3) 0.0573(6) 0.0648 Uij ? ?
C8 0.1526(6) 0.4064(3) -0.0187(6) 0.0799 Uij ? ?
C9 0.150(1) 0.3623(3) -0.0812(9) 0.2103 Uij ? ?
C10 0.1357(5) 0.3088(2) -0.0354(5) 0.0545 Uij ? ?
C11 0.2440(4) 0.2519(2) 0.0777(4) 0.0406 Uij ? ?
C12 0.3113(4) 0.2435(2) 0.1771(5) 0.0383 Uij ? ?
C13 0.3655(4) 0.2019(2) 0.2234(5) 0.0501 Uij ? ?
C14 0.3921(4) 0.2692(2) 0.3366(5) 0.0449 Uij ? ?
H1 0.0020 0.2959 0.3582 0.0609 Uij ? ?
H2 0.0011 0.3249 0.5804 0.0609 Uij ? ?
H3 0.1290 0.3888 0.6337 0.0609 Uij ? ?
H4 0.2962 0.4322 0.4675 0.0609 Uij ? ?
H5 0.4235 0.4535 0.3549 0.0609 Uij ? ?
H6 0.4604 0.4075 0.2450 0.0609 Uij ? ?
H7 0.3232 0.5042 0.2142 0.0609 Uij ? ?
H8 0.4296 0.4865 0.1335 0.0609 Uij ? ?
H9 0.3029 0.4650 -0.0021 0.0609 Uij ? ?
H10 0.3689 0.4111 0.0313 0.0609 Uij ? ?
H11 0.1779 0.4387 0.1609 0.0609 Uij ? ?
H12 0.0835 0.4124 0.0115 0.0971 Uij ? ?
H13 0.1680 0.4338 -0.0735 0.0971 Uij ? ?
H14 0.1043 0.3614 -0.1812 0.0609 Uij ? ?
H15 0.0827 0.3639 -0.0014 0.0609 Uij ? ?
H16 0.1428 0.2841 -0.1150 0.0609 Uij ? ?
H17 0.0701 0.2841 -0.0282 0.0609 Uij ? ?
H18 0.2211 0.2196 0.0167 0.0609 Uij ? ?
H19 0.3777 0.1642 0.1874 0.0609 Uij ? ?
H20 0.4488 0.2927 0.3986 0.0609 Uij ? ?

loop_
_atom_type_symbol
_atom_type_oxidation_number
_atom_type_number_in_cell
_atom_type_scat_dispersion_real
_atom_type_scat_dispersion_imag
_atom_type_scat_source
C 0 112 0.003 0.002 'International Tables'
H 0 160 0.000 0.000 'International Tables'
N 0 56 0.006 0.003 'International Tables'
O 0 32 0.011 0.006 'International Tables'
Cl 0 8 0.148 0.159 'International Tables'
Cu 0 8 0.320 1.265 'International Tables'

loop_
_geom_angle_atom_site_label_1
_geom_angle_atom_site_label_2
_geom_angle_atom_site_label_3
_geom_angle
_geom_angle_site_symmetry_1
_geom_angle_site_symmetry_2
_geom_angle_site_symmetry_3
_geom_angle_publ_flag
N(1) Cu N(3) 79.0(1) ? ? ? yes
N(1) Cu N(4) 107.9(2) ? ? ? yes
N(1) Cu N(5) 107.4(2) ? ? ? yes
N(1) Cu N(7) 95.8(2) ? ? ? yes
N(3) Cu N(4) 85.6(2) ? ? ? yes
N(3) Cu N(5) 173.3(2) ? ? ? yes
N(3) Cu N(7) 95.2(2) ? ? ? yes
N(4) Cu N(5) 94.2(2) ? ? ? yes
N(4) Cu N(7) 156.0(2) ? ? ? yes
N(5) Cu N(7) 82.2(2) ? ? ? yes
O(1) Cl O(2) 109.1(3) ? ? ? yes
O(1) Cl O(3) 109.5(3) ? ? ? yes
O(1) Cl O(4) 110.9(3) ? ? ? yes
O(2) Cl O(3) 110.1(3) ? ? ? yes
O(2) Cl O(4) 108.5(3) ? ? ? yes
O(3) Cl O(4) 108.6(3) ? ? ? yes
Cu N(1) C(1) 148.6(4) ? ? ? yes
Cu N(1) C(3) 104.8(3) ? ? ? yes
C(1) N(1) C(3) 105.2(4) ? ? ? yes
C(1) N(2) C(2) 107.0(4) ? ? ? yes
Cu N(3) C(4) 118.7(3) ? ? ? yes
Cu N(3) C(5) 119.6(3) ? ? ? yes
C(4) N(3) C(5) 121.2(4) ? ? ? yes
Cu N(4) C(7) 109.2(3) ? ? ? yes
Cu N(4) C(8) 118.4(4) ? ? ? yes
C(7) N(4) C(8) 113.0(5) ? ? ? yes
Cu N(5) C(10) 125.9(3) ? ? ? yes
Cu N(5) C(11) 113.3(3) ? ? ? yes
C(10) N(5) C(11) 120.6(5) ? ? ? yes
C(13) N(6) C(14) 104.7(4) ? ? ? yes
Cu N(7) C(12) 110.2(3) ? ? ? yes
Cu N(7) C(14) 144.9(4) ? ? ? yes
C(12) N(7) C(14) 104.8(4) ? ? ? yes
N(1) C(1) N(2) 111.9(5) ? ? ? yes
N(2) C(2) C(3) 106.0(5) ? ? ? yes
N(1) C(3) C(2) 110.0(5) ? ? ? yes
N(1) C(3) C(4) 118.4(4) ? ? ? yes
C(2) C(3) C(4) 131.5(5) ? ? ? yes
N(3) C(4) C(3) 118.7(5) ? ? ? yes
N(3) C(5) C(6) 109.4(4) ? ? ? yes
C(5) C(6) C(7) 118.7(5) ? ? ? yes
N(4) C(7) C(6) 116.1(5) ? ? ? yes
N(4) C(8) C(9) 121.8(7) ? ? ? yes
C(8) C(9) C(10) 128.2(9) ? ? ? yes
N(5) C(10) C(9) 111.4(5) ? ? ? yes
N(5) C(11) C(12) 118.2(5) ? ? ? yes
N(7) C(12) C(11) 116.0(4) ? ? ? yes
N(7) C(12) C(13) 107.5(5) ? ? ? yes
C(11) C(12) C(13) 136.4(5) ? ? ? yes
N(6) C(13) C(12) 109.6(5) ? ? ? yes
N(6) C(14) N(7) 113.3(5) ? ? ? yes

loop_
_geom_bond_atom_site_label_1
_geom_bond_atom_site_label_2
_geom_bond_distance
_geom_bond_site_symmetry_1
_geom_bond_site_symmetry_2
_geom_bond_publ_flag
Cu N(1) 2.280(4) ? ? yes
Cu N(3) 1.980(4) ? ? yes
Cu N(4) 2.022(4) ? ? yes
Cu N(5) 2.000(4) ? ? yes
Cu N(7) 2.016(4) ? ? yes
Cl O(1) 1.395(4) ? ? yes
Cl O(2) 1.439(4) ? ? yes
Cl O(3) 1.429(4) ? ? yes
Cl O(4) 1.413(4) ? ? yes
N(1) C(1) 1.309(6) ? ? yes
N(1) C(3) 1.382(6) ? ? yes
N(2) C(1) 1.349(6) ? ? yes
N(2) C(2) 1.370(6) ? ? yes
N(3) C(4) 1.268(6) ? ? yes
N(3) C(5) 1.469(6) ? ? yes
N(4) C(7) 1.466(7) ? ? yes
N(4) C(8) 1.469(7) ? ? yes
N(5) C(10) 1.453(6) ? ? yes
N(5) C(11) 1.286(6) ? ? yes
N(6) C(13) 1.342(7) ? ? yes
N(6) C(14) 1.358(6) ? ? yes
N(7) C(12) 1.386(6) ? ? yes
N(7) C(14) 1.323(6) ? ? yes
C(2) C(3) 1.352(7) ? ? yes
C(3) C(4) 1.448(7) ? ? yes
C(5) C(6) 1.511(7) ? ? yes
C(6) C(7) 1.484(8) ? ? yes
C(8) C(9) 1.310(10) ? ? yes
C(9) C(10) 1.461(10) ? ? yes
C(11) C(12) 1.420(7) ? ? yes
C(12) C(13) 1.372(7) ? ? yes
